data_2312080
loop_
_publ_author_name
'Domasevitch, Kostiantyn V.'
'Senchyk, Ganna A.'
'Lysenko, Andrey B.'
'Rusanov, Eduard B.'

_publ_section_title
;
 Gradual evolution of hydrogen-bonding patterns with the
 carbamoylcyanonitrosomethanide anion in a series of aliphatic diammonium
 salts.
;
_journal_coeditor_code JX3077
_journal_issue 'Pt 5'
_journal_name_full 'Acta crystallographica. Section C, Structural chemistry'
_journal_page_first 177
_journal_page_last 185
_journal_paper_doi 10.1107/S2053229623002747
_journal_volume 79
_journal_year 2023
_chemical_formula_iupac 'C6 H18 N2 2+, 2C3 H2 N3 O2 -'
_chemical_formula_moiety 'C6 H18 N2 2+, 2(C3 H2 N3 O2 -)'
_chemical_formula_sum 'C12 H22 N8 O4'
_chemical_formula_weight 342.37
_chemical_name_common
;
Hexane-1,6-diammonium bis(nitrosocarbamoylcyanomethanide)
;
_chemical_name_systematic
;
Hexane-1,6-bis(aminium) bis(nitrosocarbamoylcyanomethanide)
;
_space_group_crystal_system monoclinic
_space_group_IT_number 14
_space_group_name_Hall '-P 2ybc'
_space_group_name_H-M_alt 'P 1 21/c 1'
_atom_sites_solution_hydrogens difmap
_atom_sites_solution_primary direct
_atom_sites_solution_secondary difmap
_audit_creation_method SHELXL-2014/7
_cell_angle_alpha 90
_cell_angle_beta 93.853(3)
_cell_angle_gamma 90
_cell_formula_units_Z 2
_cell_length_a 4.6121(2)
_cell_length_b 16.8608(7)
_cell_length_c 10.7931(7)
_cell_measurement_reflns_used 10650
_cell_measurement_temperature 173(2)
_cell_measurement_theta_max 27.876
_cell_measurement_theta_min 3.069
_cell_volume 837.41(7)
_computing_cell_refinement
;
SAINT-NT (Bruker, 1999)
;
_computing_data_collection
;
SMART-NT (Bruker, 1998)
;
_computing_data_reduction
;
SAINT-NT (Bruker, 1999)
;
_computing_molecular_graphics
;
DIAMOND (Brandenburg, 1999)
;
_computing_publication_material
;
WinGX (Farrugia, 2012)
;
_computing_structure_refinement
;
SHELXL2014 (Sheldrick, 2015)
;
_computing_structure_solution
;
SHELXS97 (Sheldrick, 2008)
;
_diffrn_ambient_temperature 173(2)
_diffrn_measured_fraction_theta_full 0.998
_diffrn_measured_fraction_theta_max 0.998
_diffrn_measurement_device_type 'Bruker APEXII CCD'
_diffrn_measurement_method '\f and \w scans'
_diffrn_radiation_monochromator graphite
_diffrn_radiation_source 'fine-focus sealed tube'
_diffrn_radiation_type MoK\a
_diffrn_radiation_wavelength 0.71073
_diffrn_reflns_av_R_equivalents 0.0552
_diffrn_reflns_av_unetI/netI 0.0506
_diffrn_reflns_limit_h_max 6
_diffrn_reflns_limit_h_min -6
_diffrn_reflns_limit_k_max 22
_diffrn_reflns_limit_k_min -21
_diffrn_reflns_limit_l_max 13
_diffrn_reflns_limit_l_min -14
_diffrn_reflns_number 10650
_diffrn_reflns_theta_full 25.242
_diffrn_reflns_theta_max 27.876
_diffrn_reflns_theta_min 3.069
_exptl_absorpt_coefficient_mu 0.105
_exptl_absorpt_correction_type none
_exptl_crystal_colour yellow
_exptl_crystal_density_diffrn 1.358
_exptl_crystal_description prism
_exptl_crystal_F_000 364
_exptl_crystal_size_max 0.360
_exptl_crystal_size_mid 0.220
_exptl_crystal_size_min 0.120
_refine_diff_density_max 0.367
_refine_diff_density_min -0.218
_refine_ls_extinction_method none
_refine_ls_goodness_of_fit_ref 1.042
_refine_ls_hydrogen_treatment refall
_refine_ls_matrix_type full
_refine_ls_number_parameters 153
_refine_ls_number_reflns 1986
_refine_ls_number_restraints 0
_refine_ls_restrained_S_all 1.042
_refine_ls_R_factor_all 0.0743
_refine_ls_R_factor_gt 0.0490
_refine_ls_shift/su_max 0.000
_refine_ls_shift/su_mean 0.000
_refine_ls_structure_factor_coef Fsqd
_refine_ls_weighting_details 'w=1/[\s^2^(Fo^2^)+(0.0546P)^2^+0.1378P] where P=(Fo^2^+2Fc^2^)/3'
_refine_ls_weighting_scheme calc
_refine_ls_wR_factor_gt 0.1092
_refine_ls_wR_factor_ref 0.1211
_reflns_number_gt 1426
_reflns_number_total 1986
_reflns_threshold_expression 'I > 2\s(I)'
_cod_data_source_file jx3077sup1.cif
_cod_data_source_block 4
_cod_depositor_comments 'Adding full bibliography for 2312077--2312080.cif.'
_cod_original_sg_symbol_H-M 'P 21/c'
_cod_database_code 2312080
_cod_database_fobs_code 2312080
_shelx_space_group_comment
;
The symmetry employed for this shelxl refinement is uniquely defined
by the following loop, which should always be used as a source of
symmetry information in preference to the above space-group names.
They are only intended as comments.
;
_shelx_estimated_absorpt_t_min 0.963
_shelx_estimated_absorpt_t_max 0.988

loop_
_space_group_symop_operation_xyz
'x, y, z'
'-x, y+1/2, -z+1/2'
'-x, -y, -z'
'x, -y-1/2, z-1/2'

loop_
_atom_site_type_symbol
_atom_site_label
_atom_site_fract_x
_atom_site_fract_y
_atom_site_fract_z
_atom_site_U_iso_or_equiv
_atom_site_adp_type
_atom_site_calc_flag
_atom_site_occupancy
_atom_site_disorder_assembly
_atom_site_disorder_group
O O1 0.7069(3) 0.07305(7) 0.55695(11) 0.0277(3) Uani d 1 . .
O O2 0.4448(3) 0.29146(7) 0.77739(12) 0.0294(3) Uani d 1 . .
N N1 0.5527(3) 0.10502(8) 0.64100(13) 0.0238(3) Uani d 1 . .
N N2 0.9065(4) 0.26530(10) 0.52539(16) 0.0379(4) Uani d 1 . .
N N3 0.2353(4) 0.17321(10) 0.81457(16) 0.0331(4) Uani d 1 . .
C C1 0.5723(4) 0.18219(9) 0.65637(15) 0.0205(4) Uani d 1 . .
C C2 0.7544(4) 0.22996(10) 0.58450(16) 0.0241(4) Uani d 1 . .
C C3 0.4106(4) 0.22024(10) 0.75425(16) 0.0229(4) Uani d 1 . .
N N4 1.1324(3) 0.08464(9) 0.38570(14) 0.0207(3) Uani d 1 . .
C C4 0.9393(4) 0.06561(11) 0.27341(16) 0.0229(4) Uani d 1 . .
C C5 1.1114(4) 0.03861(11) 0.16663(16) 0.0225(4) Uani d 1 . .
C C6 0.9178(4) 0.01911(10) 0.05096(15) 0.0224(4) Uani d 1 . .
H H1 0.137(5) 0.1922(14) 0.877(3) 0.058(7) Uiso d 1 . .
H H2 0.223(4) 0.1257(14) 0.791(2) 0.041(6) Uiso d 1 . .
H H3 1.016(4) 0.0986(11) 0.4508(19) 0.029(5) Uiso d 1 . .
H H4 1.230(5) 0.0398(13) 0.4093(18) 0.035(5) Uiso d 1 . .
H H5 1.247(4) 0.1238(12) 0.3683(19) 0.031(5) Uiso d 1 . .
H H4A 0.808(4) 0.0237(10) 0.2982(16) 0.023(5) Uiso d 1 . .
H H4B 0.827(4) 0.1103(11) 0.2539(17) 0.023(5) Uiso d 1 . .
H H5A 1.230(4) -0.0060(11) 0.1934(17) 0.028(5) Uiso d 1 . .
H H5B 1.238(4) 0.0800(12) 0.1474(19) 0.033(5) Uiso d 1 . .
H H6A 0.823(4) 0.0668(10) 0.0210(16) 0.017(4) Uiso d 1 . .
H H6B 0.767(4) -0.0159(11) 0.0700(17) 0.029(5) Uiso d 1 . .

loop_
_atom_site_aniso_label
_atom_site_aniso_U_11
_atom_site_aniso_U_22
_atom_site_aniso_U_33
_atom_site_aniso_U_12
_atom_site_aniso_U_13
_atom_site_aniso_U_23
O1 0.0325(7) 0.0256(6) 0.0259(7) 0.0020(5) 0.0096(6) -0.0039(5)
O2 0.0338(7) 0.0212(6) 0.0346(7) -0.0008(5) 0.0114(6) -0.0059(5)
N1 0.0233(8) 0.0257(7) 0.0225(8) 0.0033(6) 0.0030(6) -0.0017(6)
N2 0.0450(10) 0.0360(9) 0.0344(10) -0.0035(8) 0.0159(8) 0.0006(7)
N3 0.0426(10) 0.0236(8) 0.0355(10) -0.0030(7) 0.0198(8) -0.0037(7)
C1 0.0214(9) 0.0196(8) 0.0207(9) -0.0005(6) 0.0029(7) 0.0006(6)
C2 0.0285(9) 0.0212(8) 0.0230(9) 0.0037(7) 0.0060(8) -0.0042(7)
C3 0.0223(9) 0.0242(9) 0.0224(9) 0.0013(7) 0.0034(7) 0.0012(7)
N4 0.0253(8) 0.0186(7) 0.0189(8) -0.0004(6) 0.0063(6) -0.0013(6)
C4 0.0219(9) 0.0244(9) 0.0224(9) 0.0012(7) 0.0019(7) -0.0020(7)
C5 0.0233(9) 0.0247(9) 0.0196(9) 0.0010(7) 0.0014(7) -0.0021(7)
C6 0.0243(9) 0.0226(9) 0.0202(9) 0.0007(7) 0.0004(7) 0.0003(7)

loop_
_atom_type_symbol
_atom_type_description
_atom_type_scat_dispersion_real
_atom_type_scat_dispersion_imag
_atom_type_scat_source
C C 0.0033 0.0016 'International Tables Vol C Tables 4.2.6.8 and 6.1.1.4'
H H 0.0000 0.0000 'International Tables Vol C Tables 4.2.6.8 and 6.1.1.4'
N N 0.0061 0.0033 'International Tables Vol C Tables 4.2.6.8 and 6.1.1.4'
O O 0.0106 0.0060 'International Tables Vol C Tables 4.2.6.8 and 6.1.1.4'

loop_
_geom_angle_atom_site_label_1
_geom_angle_atom_site_label_2
_geom_angle_atom_site_label_3
_geom_angle_site_symmetry_1
_geom_angle_site_symmetry_3
_geom_angle
_geom_angle_publ_flag
O1 N1 C1 . . 117.41(14) n
C3 N3 H1 . . 120.6(16) n
C3 N3 H2 . . 116.9(15) n
H1 N3 H2 . . 123(2) n
N1 C1 C2 . . 121.83(15) n
N1 C1 C3 . . 119.07(14) n
C2 C1 C3 . . 119.06(14) n
N2 C2 C1 . . 177.00(18) n
O2 C3 N3 . . 123.57(17) n
O2 C3 C1 . . 120.19(15) n
N3 C3 C1 . . 116.23(16) n
C4 N4 H3 . . 108.7(11) n
C4 N4 H4 . . 107.8(13) n
H3 N4 H4 . . 107.1(17) n
C4 N4 H5 . . 109.0(13) n
H3 N4 H5 . . 110.8(18) n
H4 N4 H5 . . 113.3(19) n
N4 C4 C5 . . 111.65(15) n
N4 C4 H4A . . 106.3(10) n
C5 C4 H4A . . 111.0(10) n
N4 C4 H4B . . 107.7(11) n
C5 C4 H4B . . 112.6(11) n
H4A C4 H4B . . 107.3(15) n
C4 C5 C6 . . 112.40(15) n
C4 C5 H5A . . 108.8(11) n
C6 C5 H5A . . 111.6(11) n
C4 C5 H5B . . 108.1(12) n
C6 C5 H5B . . 108.5(12) n
H5A C5 H5B . . 107.2(16) n
C6 C6 C5 3_755 . 113.04(18) n
C6 C6 H6A 3_755 . 110.5(10) n
C5 C6 H6A . . 108.9(10) n
C6 C6 H6B 3_755 . 107.6(11) n
C5 C6 H6B . . 110.9(11) n
H6A C6 H6B . . 105.6(15) n

loop_
_geom_bond_atom_site_label_1
_geom_bond_atom_site_label_2
_geom_bond_site_symmetry_2
_geom_bond_distance
_geom_bond_publ_flag
O1 N1 . 1.3061(18) n
O2 C3 . 1.234(2) n
N1 C1 . 1.314(2) n
N2 C2 . 1.147(2) n
N3 C3 . 1.333(2) n
N3 H1 . 0.90(3) n
N3 H2 . 0.84(2) n
C1 C2 . 1.429(2) n
C1 C3 . 1.480(2) n
N4 C4 . 1.490(2) n
N4 H3 . 0.94(2) n
N4 H4 . 0.91(2) n
N4 H5 . 0.87(2) n
C4 C5 . 1.513(2) n
C4 H4A . 0.980(19) n
C4 H4B . 0.932(18) n
C5 C6 . 1.521(2) n
C5 H5A . 0.963(19) n
C5 H5B . 0.94(2) n
C6 C6 3_755 1.521(3) n
C6 H6A . 0.961(17) n
C6 H6B . 0.94(2) n

loop_
_geom_hbond_atom_site_label_D
_geom_hbond_atom_site_label_H
_geom_hbond_atom_site_label_A
_geom_hbond_site_symmetry_A
_geom_hbond_distance_DH
_geom_hbond_distance_HA
_geom_hbond_distance_DA
_geom_hbond_angle_DHA
_geom_hbond_publ_flag
N4 H3 O1 . 0.94(2) 1.94(2) 2.792(2) 149.9(16) yes
N4 H4 O1 3_756 0.91(2) 1.96(2) 2.8178(19) 158.2(18) yes
N4 H5 O2 4_665 0.87(2) 1.99(2) 2.834(2) 162.3(18) yes
N3 H1 N2 4_466 0.90(3) 2.10(3) 3.003(3) 179(2) yes
C4 H4B O2 4_565 0.932(18) 2.443(19) 3.321(2) 156.9(15) yes
C5 H5A N1 3_756 0.963(19) 2.597(19) 3.485(2) 153.4(15) yes

loop_
_geom_torsion_atom_site_label_1
_geom_torsion_atom_site_label_2
_geom_torsion_atom_site_label_3
_geom_torsion_atom_site_label_4
_geom_torsion_site_symmetry_1
_geom_torsion_site_symmetry_2
_geom_torsion_site_symmetry_3
_geom_torsion_site_symmetry_4
_geom_torsion
_geom_torsion_publ_flag
O1 N1 C1 C2 . . . . 0.0(2) n
O1 N1 C1 C3 . . . . -177.46(14) n
N1 C1 C3 O2 . . . . 173.90(16) n
C2 C1 C3 O2 . . . . -3.6(2) n
N1 C1 C3 N3 . . . . -5.1(2) n
C2 C1 C3 N3 . . . . 177.31(16) n
N4 C4 C5 C6 . . . . -179.84(14) n
C4 C5 C6 C6 . . . 3_755 -171.84(18) n
